data_4320370
loop_
_publ_author_name
'Paul S. Donnelly'
'Jack M. Harrowfield'
'Brian W. Skelton'
'Allan H. White'

_publ_contact_author_address
;
    Department of Chemistry
    University of Western Australia
    35 Stirling Highway
    Crawley
    Western Australia 6009
    Australia
;
_publ_contact_author_email bws@crystal.uwa.edu.au
_publ_contact_author_fax (+61)_08_9380_1118
_publ_contact_author_name 'Skelton, B. W.'
_publ_contact_author_phone (+61)_08-9380_3481
_publ_section_title
;
 Carboxymethylated Cage Amines: Coordination and Lactamization
;
_journal_name_full 'Inorganic Chemistry'
_journal_page_first 5645
_journal_page_last 5652
_journal_paper_doi 10.1021/ic010049l
_journal_volume 40
_journal_year 2001
_chemical_formula_sum 'C16 H43 Cl0.5 Cu N11.5 O15'
_chemical_formula_weight 717.86
_space_group_IT_number 14
_symmetry_cell_setting monoclinic
_symmetry_space_group_name_Hall '-P 2ybc'
_symmetry_space_group_name_H-M 'P 1 21/c 1'
_cell_angle_alpha 90.00000
_cell_angle_beta 92.5060(10)
_cell_angle_gamma 90.00000
_cell_formula_units_Z 4
_cell_length_a 11.0100(10)
_cell_length_b 12.9430(10)
_cell_length_c 19.680(2)
_cell_measurement_reflns_used 8192
_cell_measurement_temperature 293
_cell_measurement_theta_max 24.8
_cell_measurement_theta_min 2.4
_cell_volume 2801.8(4)
_computing_cell_refinement 'Siemens SAINT (Siemens, 1995)'
_computing_data_collection 'Siemens SMART (Siemens, 1995)'
_computing_data_reduction xtal
_computing_molecular_graphics xtal
_computing_publication_material 'xtal BONDLA CIFIO'
_computing_structure_refinement xtal
_computing_structure_solution xtal
_diffrn_ambient_temperature 293
_diffrn_measurement_device_type
;
Bruker SMART CCD diffractometer
;
_diffrn_measurement_method '\w scans'
_diffrn_radiation_detector 'CCD area detector'
_diffrn_radiation_monochromator graphite
_diffrn_radiation_source 'sealed tube'
_diffrn_radiation_type 'Mo K\a'
_diffrn_radiation_wavelength .71073
_diffrn_reflns_av_R_equivalents .031
_diffrn_reflns_limit_h_max 14
_diffrn_reflns_limit_h_min -14
_diffrn_reflns_limit_k_max 17
_diffrn_reflns_limit_k_min 0
_diffrn_reflns_limit_l_max 23
_diffrn_reflns_limit_l_min -23
_diffrn_reflns_number 33222
_diffrn_reflns_theta_max 58.0
_diffrn_reflns_theta_min 1.86
_diffrn_standards_decay_% 0
_exptl_absorpt_coefficient_mu .92
_exptl_absorpt_correction_T_max .93
_exptl_absorpt_correction_T_min .81
_exptl_absorpt_correction_type multi-scan
_exptl_absorpt_process_details
;
  SADABS; Sheldrick, 1996
;
_exptl_crystal_colour blue
_exptl_crystal_density_diffrn 1.702
_exptl_crystal_description prism
_exptl_crystal_size_max 0.20
_exptl_crystal_size_mid 0.12
_exptl_crystal_size_min 0.07
_refine_diff_density_max 1.47
_refine_diff_density_min -.84
_refine_ls_goodness_of_fit_all 1.57
_refine_ls_goodness_of_fit_ref 1.707
_refine_ls_hydrogen_treatment mixed
_refine_ls_matrix_type full
_refine_ls_number_constraints 0
_refine_ls_number_parameters 594
_refine_ls_number_reflns 5737
_refine_ls_number_restraints 0
_refine_ls_R_factor_all .072
_refine_ls_R_factor_gt .054
_refine_ls_shift/su_max .069
_refine_ls_shift/su_mean .013
_refine_ls_structure_factor_coef F
_refine_ls_weighting_scheme calc
_refine_ls_wR_factor_all .069
_refine_ls_wR_factor_ref .066
_reflns_limit_h_max 14
_reflns_limit_h_min -14
_reflns_limit_k_max 14
_reflns_limit_k_min 0
_reflns_limit_l_max 25
_reflns_limit_l_min -26
_reflns_number_gt 5737
_reflns_number_total 7216
_reflns_threshold_expression 'F    > 4.00 sig(F   )'
_cod_data_source_file ic010049l_2.cif
_cod_data_source_block 191b49
_cod_original_sg_symbol_Hall -p_2ybc
_cod_original_formula_sum 'C16 H43 Cl.5 Cu1 N11.5 O15'
_cod_database_code 4320370

loop_
_symmetry_equiv_pos_as_xyz
+x,+y,+z
-x,1/2+y,1/2-z
-x,-y,-z
+x,1/2-y,1/2+z

loop_
_atom_site_label
_atom_site_fract_x
_atom_site_fract_y
_atom_site_fract_z
_atom_site_U_iso_or_equiv
_atom_site_adp_type
_atom_site_calc_flag
_atom_site_calc_attached_atom
_atom_site_occupancy
_atom_site_disorder_assembly
_atom_site_disorder_group
Cu .74037(3) .36284(3) .75096(2) .02178(18) Uani ? ? 1.00000 ? ?
N0 1.0629(3) .3725(3) .60173(15) .0282(14) Uani ? ? 1.00000 ? ?
C1 .9559(3) .3584(2) .64623(15) .0236(14) Uani ? ? 1.00000 ? ?
C2a .8538(3) .4287(3) .61712(17) .0251(15) Uani ? ? 1.00000 ? ?
N3a .7601(2) .4534(2) .66722(14) .0230(12) Uani ? ? 1.00000 ? ?
C4a .6369(3) .4627(3) .63337(17) .0258(15) Uani ? ? 1.00000 ? ?
C4a' .5462(3) .4757(3) .68798(17) .0256(15) Uani ? ? 1.00000 ? ?
N3a' .5596(2) .3878(2) .73630(14) .0232(13) Uani ? ? 1.00000 ? ?
C2a' .4924(3) .4061(3) .79917(16) .0250(15) Uani ? ? 1.00000 ? ?
C2b 1.0026(3) .3969(3) .71609(16) .0258(15) Uani ? ? 1.00000 ? ?
N3b .9234(2) .3732(2) .77324(13) .0219(12) Uani ? ? 1.00000 ? ?
C4b .9417(3) .4540(3) .82680(17) .0267(16) Uani ? ? 1.00000 ? ?
C4b' .8583(3) .4353(3) .88425(17) .0297(16) Uani ? ? 1.00000 ? ?
N3b' .7318(2) .4417(2) .85642(15) .0257(13) Uani ? ? 1.00000 ? ?
C2b' .6414(3) .3988(3) .90162(17) .0255(15) Uani ? ? 1.00000 ? ?
C2c .9261(3) .2420(3) .64165(17) .0261(15) Uani ? ? 1.00000 ? ?
N3c .8064(2) .2156(2) .66801(13) .0237(12) Uani ? ? 1.00000 ? ?
C3c .7128(3) .1941(3) .61433(17) .0284(16) Uani ? ? 1.00000 ? ?
C31c .7110(3) .0866(3) .58371(16) .0284(16) Uani ? ? 1.00000 ? ?
O31c .8186(2) .0540(2) .56524(14) .0370(14) Uani ? ? 1.00000 ? ?
O32c .6177(2) .0375(2) .57592(15) .0440(15) Uani ? ? 1.00000 ? ?
C4c .8131(3) .1334(2) .72000(16) .0232(14) Uani ? ? 1.00000 ? ?
C4c' .7019(3) .1331(2) .76255(16) .0238(14) Uani ? ? 1.00000 ? ?
N3c' .6963(2) .2280(2) .80471(14) .0222(12) Uani ? ? 1.00000 ? ?
C2c' .5784(3) .2323(2) .83828(17) .0239(15) Uani ? ? 1.00000 ? ?
C1' .5411(3) .3414(2) .85992(15) .0225(14) Uani ? ? 1.00000 ? ?
N0' .4379(3) .3256(3) .90632(15) .0267(14) Uani ? ? 1.00000 ? ?
N1 1.1819(3) .2237(2) .82390(15) .0340(15) Uani ? ? 1.00000 ? ?
O11 1.0906(3) .1759(2) .80081(17) .0558(18) Uani ? ? 1.00000 ? ?
O12 1.1741(3) .3150(2) .84225(17) .0566(18) Uani ? ? 1.00000 ? ?
O13 1.2822(2) .1801(2) .83006(16) .0431(15) Uani ? ? 1.00000 ? ?
N2 .6838(2) .7282(3) .83231(16) .0351(16) Uani ? ? 1.00000 ? ?
O21 .5840(2) .6859(3) .81767(15) .0496(16) Uani ? ? 1.00000 ? ?
O22 .7714(3) .6780(3) .8569(2) .068(2) Uani ? ? 1.00000 ? ?
O23 .6970(3) .8223(2) .82277(16) .0500(17) Uani ? ? 1.00000 ? ?
N3 .8823(4) .1268(3) .93794(19) .069(3) Uani ? ? 1.00000 ? ?
O31 .8576(4) .0817(3) .88584(18) .079(3) Uani ? ? 1.00000 ? ?
O32 .9783(5) .1003(5) .9685(2) .149(4) Uani ? ? 1.00000 ? ?
O33 .8187(3) .1976(3) .96034(17) .069(2) Uani ? ? 1.00000 ? ?
N4 .6243(8) .6307(7) .4830(4) .057(5) Uani ? ? .50000 ? ?
O41 .5266(15) .6706(15) .4927(9) .064(7) Uani ? ? .50000 ? ?
O42 .7116(9) .6673(14) .4934(7) .150(11) Uani ? ? .50000 ? ?
O43 .6181(14) .5286(12) .4605(5) .102(7) Uani ? ? .50000 ? ?
Cl .8268(6) .8417(7) .5040(3) .175(6) Uani ? ? .50000 ? ?
O01 .9299(5) .8303(6) .4985(3) .061(4) Uani ? ? .50000 ? ?
O02 .7752(8) .7188(6) .4917(4) .067(5) Uani ? ? .50000 ? ?
O03 .5053(18) .7017(17) .4843(11) .088(10) Uani ? ? .50000 ? ?
O04 .664(3) .501(2) .4529(11) .31(3) Uani ? ? .50000 ? ?
O05 .7509(5) .8832(4) .5066(3) .032(2) Uani ? ? .50000 ? ?
H0A 1.040(4) .358(3) .558(2) .037(11) Uiso ? ? 1.00000 ? ?
H0B 1.091(3) .434(3) .6041(18) .024(9) Uiso ? ? 1.00000 ? ?
H0C 1.123(4) .333(3) .615(2) .037(11) Uiso ? ? 1.00000 ? ?
H2aA .893(3) .490(3) .5995(18) .028(9) Uiso ? ? 1.00000 ? ?
H2aB .814(3) .397(3) .577(2) .034(10) Uiso ? ? 1.00000 ? ?
H3a .778(3) .511(3) .6840(19) .031(10) Uiso ? ? 1.00000 ? ?
H4aA .640(4) .527(3) .598(2) .055(13) Uiso ? ? 1.00000 ? ?
H4aB .618(3) .398(3) .6069(16) .016(8) Uiso ? ? 1.00000 ? ?
H4a'A .566(3) .532(3) .7115(17) .019(8) Uiso ? ? 1.00000 ? ?
H4a'B .465(3) .482(3) .6681(18) .030(9) Uiso ? ? 1.00000 ? ?
H3a' .532(3) .339(3) .721(2) .031(11) Uiso ? ? 1.00000 ? ?
H2a'A .504(3) .474(3) .8116(18) .025(9) Uiso ? ? 1.00000 ? ?
H2a'B .410(4) .385(3) .792(2) .041(11) Uiso ? ? 1.00000 ? ?
H2bA 1.076(3) .369(3) .7239(18) .025(9) Uiso ? ? 1.00000 ? ?
H2bB 1.009(3) .471(3) .7140(17) .025(9) Uiso ? ? 1.00000 ? ?
H3b .944(4) .324(3) .789(2) .039(12) Uiso ? ? 1.00000 ? ?
H4bA 1.026(3) .457(3) .8405(17) .020(8) Uiso ? ? 1.00000 ? ?
H4bB .923(3) .510(3) .8077(18) .022(9) Uiso ? ? 1.00000 ? ?
H4b'A .875(3) .366(3) .9037(19) .028(9) Uiso ? ? 1.00000 ? ?
H4b'B .873(3) .485(3) .919(2) .033(10) Uiso ? ? 1.00000 ? ?
H3b' .713(3) .494(3) .8507(19) .022(10) Uiso ? ? 1.00000 ? ?
H2b'A .676(3) .357(3) .9301(18) .022(9) Uiso ? ? 1.00000 ? ?
H2b'B .602(3) .454(3) .9266(17) .019(8) Uiso ? ? 1.00000 ? ?
H2cA .929(3) .224(3) .5967(17) .018(8) Uiso ? ? 1.00000 ? ?
H2cB .985(3) .210(3) .6674(18) .028(9) Uiso ? ? 1.00000 ? ?
H3cA .714(3) .237(3) .5753(18) .023(9) Uiso ? ? 1.00000 ? ?
H3cB .642(4) .203(3) .627(2) .041(11) Uiso ? ? 1.00000 ? ?
H3ca .810(6) .001(5) .548(3) .09(2) Uiso ? ? 1.00000 ? ?
H4cA .822(3) .065(3) .6990(17) .024(9) Uiso ? ? 1.00000 ? ?
H4cB .880(3) .142(2) .7496(17) .016(8) Uiso ? ? 1.00000 ? ?
H4c'A .631(3) .132(3) .7339(18) .022(8) Uiso ? ? 1.00000 ? ?
H4c'B .703(3) .075(3) .7933(19) .030(9) Uiso ? ? 1.00000 ? ?
H3c' .745(3) .220(3) .831(2) .027(10) Uiso ? ? 1.00000 ? ?
H2c'A .515(3) .206(2) .8083(15) .009(7) Uiso ? ? 1.00000 ? ?
H2c'B .578(3) .190(3) .8761(17) .020(8) Uiso ? ? 1.00000 ? ?
H0'A .379(3) .292(3) .8829(19) .028(9) Uiso ? ? 1.00000 ? ?
H0'B .463(4) .287(3) .946(2) .046(12) Uiso ? ? 1.00000 ? ?
H0'C .414(3) .381(3) .9193(18) .020(9) Uiso ? ? 1.00000 ? ?

loop_
_atom_site_aniso_label
_atom_site_aniso_U_11
_atom_site_aniso_U_22
_atom_site_aniso_U_33
_atom_site_aniso_U_12
_atom_site_aniso_U_13
_atom_site_aniso_U_23
Cu .01871(18) .02263(19) .02378(19) .00207(14) -.00151(13) .00134(16)
N0 .0228(13) .0360(17) .0261(15) .0029(12) .0021(11) .0022(13)
C1 .0218(13) .0250(15) .0240(14) .0034(12) .0019(11) -.0003(12)
C2a .0248(14) .0254(16) .0252(15) .0030(12) .0013(12) .0017(13)
N3a .0223(12) .0207(13) .0258(13) .0033(10) -.0016(10) .0003(11)
C4a .0230(14) .0277(16) .0265(16) .0066(12) -.0017(12) .0003(13)
C4a' .0244(15) .0248(16) .0274(16) .0065(12) -.0021(12) .0012(13)
N3a' .0227(12) .0227(13) .0238(13) .0030(10) -.0021(10) -.0022(11)
C2a' .0221(14) .0258(16) .0270(16) .0042(12) .0001(12) -.0026(13)
C2b .0186(14) .0332(18) .0257(16) -.0018(12) .0005(11) .0002(13)
N3b .0211(11) .0223(13) .0223(12) .0015(10) -.0009(9) -.0004(11)
C4b .0231(15) .0252(16) .0315(17) -.0024(12) -.0019(13) -.0058(14)
C4b' .0234(15) .039(2) .0264(16) -.0037(13) -.0019(12) -.0091(15)
N3b' .0224(13) .0248(15) .0298(14) .0006(11) -.0012(10) -.0041(12)
C2b' .0228(14) .0298(16) .0237(15) .0008(12) -.0004(12) -.0035(13)
C2c .0253(15) .0252(16) .0279(16) .0053(12) .0018(12) -.0012(13)
N3c .0236(12) .0220(13) .0252(13) .0016(10) -.0011(10) .0009(10)
C3c .0266(16) .0308(18) .0273(17) .0036(13) -.0030(13) .0014(14)
C31c .0337(16) .0300(17) .0211(15) -.0016(13) -.0028(12) .0029(13)
O31c .0408(14) .0330(14) .0372(14) .0004(11) .0027(11) -.0119(12)
O32c .0408(14) .0373(15) .0538(17) -.0114(12) -.0010(12) .0034(13)
C4c .0239(14) .0210(14) .0245(15) .0030(12) -.0015(11) -.0020(13)
C4c' .0250(14) .0200(14) .0262(15) .0002(12) -.0019(12) -.0002(13)
N3c' .0189(12) .0231(13) .0243(13) .0020(10) -.0033(10) -.0021(11)
C2c' .0224(14) .0235(15) .0258(15) .0005(12) .0011(12) -.0001(13)
C1' .0189(13) .0256(15) .0229(14) .0021(11) .0005(11) -.0025(12)
N0' .0235(13) .0314(15) .0254(14) .0019(12) .0018(11) -.0034(13)
N1 .0328(15) .0327(16) .0356(16) .0037(12) -.0104(12) .0008(13)
O11 .0431(16) .0452(17) .076(2) -.0058(13) -.0292(15) .0006(16)
O12 .0612(19) .0363(16) .069(2) .0172(14) -.0294(16) -.0196(15)
O13 .0271(12) .0313(13) .071(2) .0054(10) -.0021(12) .0037(13)
N2 .0217(13) .0394(17) .0435(17) -.0001(12) -.0049(12) -.0069(14)
O21 .0285(13) .066(2) .0537(17) -.0160(13) -.0029(12) -.0091(15)
O22 .0331(15) .0518(19) .118(3) .0123(14) -.0201(17) -.001(2)
O23 .0453(16) .0424(16) .0611(19) -.0026(13) -.0118(14) .0050(14)
N3 .102(3) .072(3) .0320(19) .051(3) -.008(2) -.0025(19)
O31 .100(3) .086(3) .051(2) .044(2) -.013(2) -.017(2)
O32 .154(4) .209(6) .078(3) .143(4) -.068(3) -.079(3)
O33 .094(3) .060(2) .054(2) .047(2) .0075(18) -.0030(16)
N4 .061(5) .075(6) .035(4) .005(4) .001(3) -.001(4)
O41 .044(5) .093(11) .054(6) .030(5) -.012(5) -.036(6)
O42 .051(5) .263(18) .137(10) -.054(8) .012(6) .024(10)
O43 .148(9) .118(9) .037(4) .100(8) -.025(5) -.031(5)
Cl .137(4) .304(9) .085(3) .065(5) .027(3) .054(4)
O01 .033(3) .087(5) .064(4) .003(3) .008(3) -.006(4)
O02 .083(5) .042(4) .076(5) .022(4) .023(4) -.014(3)
O03 .074(9) .107(13) .080(8) .035(7) -.044(6) -.054(8)
O04 .51(5) .24(3) .166(19) -.20(3) -.22(2) .108(18)
O05 .040(3) .025(2) .032(3) -.004(2) .016(2) -.014(2)

loop_
_atom_type_symbol
_atom_type_description
_atom_type_oxidation_number
_atom_type_number_in_cell
_atom_type_scat_dispersion_real
_atom_type_scat_dispersion_imag
_atom_type_scat_source
C ? 0 64 .002 .002 'Int Tables Vol IV Tables 2.2B and 2.3.1'
H ? 0 172 0 0 'Int Tables Vol IV Tables 2.2B and 2.3.1'
Cl ? 0 2 .132 .159 'Int Tables Vol IV Tables 2.2B and 2.3.1'
Cu ? 0 4 .263 1.266 'Int Tables Vol IV Tables 2.2B and 2.3.1'
N ? 0 46 .004 .003 'Int Tables Vol IV Tables 2.2B and 2.3.1'
O ? 0 60 .008 .006 'Int Tables Vol IV Tables 2.2B and 2.3.1'

loop_
_diffrn_attenuator_code
_diffrn_attenuator_scale
? ?

loop_
_geom_angle_atom_site_label_1
_geom_angle_atom_site_label_2
_geom_angle_atom_site_label_3
_geom_angle_site_symmetry_1
_geom_angle_site_symmetry_2
_geom_angle_site_symmetry_3
_geom_angle
_geom_angle_publ_flag
N3a Cu N3a' . . . 86.10(10) ?
N3a Cu N3b . . . 89.82(10) ?
N3a Cu N3b' . . . 118.69(11) ?
N3a Cu N3c' . . . 156.22(11) ?
N3a' Cu N3b . . . 166.43(11) ?
N3a' Cu N3b' . . . 88.80(10) ?
N3a' Cu N3c' . . . 87.55(10) ?
N3b Cu N3b' . . . 81.82(10) ?
N3b Cu N3c' . . . 101.11(10) ?
N3b' Cu N3c' . . . 84.02(10) ?
C1 N0 H0A . . . 110(3) ?
C1 N0 H0B . . . 112(2) ?
C1 N0 H0C . . . 110(3) ?
H0A N0 H0B . . . 109(3) ?
H0A N0 H0C . . . 110(4) ?
H0B N0 H0C . . . 106(4) ?
N0 C1 C2a . . . 106.8(2) ?
N0 C1 C2b . . . 104.0(2) ?
N0 C1 C2c . . . 104.7(3) ?
C2a C1 C2b . . . 110.7(3) ?
C2a C1 C2c . . . 113.9(2) ?
C2b C1 C2c . . . 115.6(3) ?
C1 C2a N3a . . . 113.3(3) ?
C1 C2a H2aA . . . 107(2) ?
C1 C2a H2aB . . . 110(2) ?
N3a C2a H2aA . . . 113(2) ?
N3a C2a H2aB . . . 109(2) ?
H2aA C2a H2aB . . . 104(3) ?
Cu N3a C2a . . . 120.7(2) ?
Cu N3a C4a . . . 106.31(19) ?
Cu N3a H3a . . . 103(3) ?
C2a N3a C4a . . . 111.4(2) ?
C2a N3a H3a . . . 107(3) ?
C4a N3a H3a . . . 108(3) ?
N3a C4a C4a' . . . 108.0(3) ?
N3a C4a H4aA . . . 108(2) ?
N3a C4a H4aB . . . 109.2(18) ?
C4a' C4a H4aA . . . 114(2) ?
C4a' C4a H4aB . . . 109.4(18) ?
H4aA C4a H4aB . . . 108(3) ?
C4a C4a' N3a' . . . 108.7(3) ?
C4a C4a' H4a'A . . . 108(2) ?
C4a C4a' H4a'B . . . 111(2) ?
N3a' C4a' H4a'A . . . 106(2) ?
N3a' C4a' H4a'B . . . 113(2) ?
H4a'A C4a' H4a'B . . . 110(3) ?
Cu N3a' C4a' . . . 106.45(19) ?
Cu N3a' C2a' . . . 115.38(19) ?
Cu N3a' H3a' . . . 107(3) ?
C4a' N3a' C2a' . . . 111.7(2) ?
C4a' N3a' H3a' . . . 110(3) ?
C2a' N3a' H3a' . . . 105(3) ?
N3a' C2a' C1' . . . 112.9(3) ?
N3a' C2a' H2a'A . . . 108(2) ?
N3a' C2a' H2a'B . . . 110(2) ?
C1' C2a' H2a'A . . . 106(2) ?
C1' C2a' H2a'B . . . 105(2) ?
H2a'A C2a' H2a'B . . . 116(3) ?
C1 C2b N3b . . . 115.4(3) ?
C1 C2b H2bA . . . 107(2) ?
C1 C2b H2bB . . . 108(2) ?
N3b C2b H2bA . . . 110(2) ?
N3b C2b H2bB . . . 107(2) ?
H2bA C2b H2bB . . . 110(3) ?
Cu N3b C2b . . . 117.14(19) ?
Cu N3b C4b . . . 107.39(18) ?
Cu N3b H3b . . . 109(3) ?
C2b N3b C4b . . . 108.9(3) ?
C2b N3b H3b . . . 108(3) ?
C4b N3b H3b . . . 106(3) ?
N3b C4b C4b' . . . 110.4(3) ?
N3b C4b H4bA . . . 109(2) ?
N3b C4b H4bB . . . 105(2) ?
C4b' C4b H4bA . . . 114(2) ?
C4b' C4b H4bB . . . 110(2) ?
H4bA C4b H4bB . . . 108(3) ?
C4b C4b' N3b' . . . 108.0(3) ?
C4b C4b' H4b'A . . . 109(2) ?
C4b C4b' H4b'B . . . 110(2) ?
N3b' C4b' H4b'A . . . 111(2) ?
N3b' C4b' H4b'B . . . 111(2) ?
H4b'A C4b' H4b'B . . . 108(3) ?
Cu N3b' C4b' . . . 103.5(2) ?
Cu N3b' C2b' . . . 115.5(2) ?
Cu N3b' H3b' . . . 107(3) ?
C4b' N3b' C2b' . . . 114.0(3) ?
C4b' N3b' H3b' . . . 112(3) ?
C2b' N3b' H3b' . . . 105(3) ?
N3b' C2b' C1' . . . 110.4(3) ?
N3b' C2b' H2b'A . . . 110(2) ?
N3b' C2b' H2b'B . . . 111(2) ?
C1' C2b' H2b'A . . . 109(2) ?
C1' C2b' H2b'B . . . 107.4(19) ?
H2b'A C2b' H2b'B . . . 109(3) ?
C1 C2c N3c . . . 113.4(3) ?
C1 C2c H2cA . . . 107(2) ?
C1 C2c H2cB . . . 106(2) ?
N3c C2c H2cA . . . 110(2) ?
N3c C2c H2cB . . . 109(2) ?
H2cA C2c H2cB . . . 112(3) ?
C2c N3c C3c . . . 113.6(3) ?
C2c N3c C4c . . . 113.1(2) ?
C3c N3c C4c . . . 112.0(2) ?
N3c C3c C31c . . . 117.1(3) ?
N3c C3c H3cA . . . 116(2) ?
N3c C3c H3cB . . . 113(3) ?
C31c C3c H3cA . . . 103(2) ?
C31c C3c H3cB . . . 105(3) ?
H3cA C3c H3cB . . . 101(3) ?
C3c C31c O31c . . . 113.9(3) ?
C3c C31c O32c . . . 121.8(3) ?
O31c C31c O32c . . . 124.3(3) ?
C31c O31c H3ca . . . 108(5) ?
N3c C4c C4c' . . . 111.6(2) ?
N3c C4c H4cA . . . 111(2) ?
N3c C4c H4cB . . . 111(2) ?
C4c' C4c H4cA . . . 109(2) ?
C4c' C4c H4cB . . . 107(2) ?
H4cA C4c H4cB . . . 107(3) ?
C4c C4c' N3c' . . . 111.2(2) ?
C4c C4c' H4c'A . . . 110(2) ?
C4c C4c' H4c'B . . . 111(2) ?
N3c' C4c' H4c'A . . . 107(2) ?
N3c' C4c' H4c'B . . . 107(2) ?
H4c'A C4c' H4c'B . . . 111(3) ?
Cu N3c' C4c' . . . 112.8(2) ?
Cu N3c' C2c' . . . 114.68(19) ?
Cu N3c' H3c' . . . 107(3) ?
C4c' N3c' C2c' . . . 109.8(2) ?
C4c' N3c' H3c' . . . 104(3) ?
C2c' N3c' H3c' . . . 108(3) ?
N3c' C2c' C1' . . . 114.0(2) ?
N3c' C2c' H2c'A . . . 109.7(18) ?
N3c' C2c' H2c'B . . . 112(2) ?
C1' C2c' H2c'A . . . 107.5(18) ?
C1' C2c' H2c'B . . . 108(2) ?
H2c'A C2c' H2c'B . . . 105(3) ?
C2a' C1' C2b' . . . 111.7(3) ?
C2a' C1' C2c' . . . 112.0(3) ?
C2a' C1' N0' . . . 107.4(2) ?
C2b' C1' C2c' . . . 113.5(2) ?
C2b' C1' N0' . . . 106.6(2) ?
C2c' C1' N0' . . . 105.2(2) ?
C1' N0' H0'A . . . 108(2) ?
C1' N0' H0'B . . . 112(3) ?
C1' N0' H0'C . . . 110(3) ?
H0'A N0' H0'B . . . 110(3) ?
H0'A N0' H0'C . . . 110(3) ?
H0'B N0' H0'C . . . 107(4) ?
O11 N1 O12 . . . 120.9(3) ?
O11 N1 O13 . . . 120.6(3) ?
O12 N1 O13 . . . 118.5(3) ?
O21 N2 O22 . . . 121.3(3) ?
O21 N2 O23 . . . 120.1(3) ?
O22 N2 O23 . . . 118.6(3) ?
O31 N3 O32 . . . 115.9(5) ?
O31 N3 O33 . . . 123.3(5) ?
O32 N3 O33 . . . 120.8(4) ?
O41 N4 O42 . . . 124.6(15) ?
O41 N4 O43 . . . 114.9(13) ?
O41 N4 O03 . . . 12.5(12) ?
O42 N4 O43 . . . 120.4(13) ?
O42 N4 O03 . . . 117.7(14) ?
O43 N4 O03 . . . 121.3(11) ?
N4 O41 O03 . . . 135(4) ?
N4 O42 O02 . . . 158.8(18) ?
N4 O43 O04 . . . 125(3) ?
O01 Cl O02 . . . 101.0(7) ?
O01 Cl O05 . . . 154.7(10) ?
O02 Cl O05 . . . 103.6(6) ?
O42 O02 Cl . . . 151.0(12) ?
N4 O03 O41 . . . 32(3) ?

loop_
_geom_bond_atom_site_label_1
_geom_bond_atom_site_label_2
_geom_bond_site_symmetry_1
_geom_bond_site_symmetry_2
_geom_bond_distance
_geom_bond_publ_flag
Cu N3a . . 2.042(3) ?
Cu N3a' . . 2.024(3) ?
Cu N3b . . 2.047(2) ?
Cu N3b' . . 2.318(3) ?
Cu N3c' . . 2.108(3) ?
N0 C1 . . 1.509(4) ?
N0 H0A . . .91(4) ?
N0 H0B . . .85(4) ?
N0 H0C . . .87(4) ?
C1 C2a . . 1.537(4) ?
C1 C2b . . 1.530(4) ?
C1 C2c . . 1.544(4) ?
C2a N3a . . 1.493(4) ?
C2a H2aA . . .97(4) ?
C2a H2aB . . .97(4) ?
N3a C4a . . 1.489(4) ?
N3a H3a . . .83(4) ?
C4a C4a' . . 1.508(5) ?
C4a H4aA . . 1.09(4) ?
C4a H4aB . . 1.01(3) ?
C4a' N3a' . . 1.486(4) ?
C4a' H4a'A . . .89(3) ?
C4a' H4a'B . . .96(4) ?
N3a' C2a' . . 1.488(4) ?
N3a' H3a' . . .76(4) ?
C2a' C1' . . 1.538(4) ?
C2a' H2a'A . . .92(4) ?
C2a' H2a'B . . .95(4) ?
C2b N3b . . 1.485(4) ?
C2b H2bA . . .90(4) ?
C2b H2bB . . .96(4) ?
N3b C4b . . 1.492(4) ?
N3b H3b . . .74(4) ?
C4b C4b' . . 1.507(5) ?
C4b H4bA . . .96(3) ?
C4b H4bB . . .84(4) ?
C4b' N3b' . . 1.476(4) ?
C4b' H4b'A . . .99(4) ?
C4b' H4b'B . . .95(4) ?
N3b' C2b' . . 1.472(4) ?
N3b' H3b' . . .72(4) ?
C2b' C1' . . 1.538(4) ?
C2b' H2b'A . . .86(3) ?
C2b' H2b'B . . .98(3) ?
C2c N3c . . 1.477(4) ?
C2c H2cA . . .92(3) ?
C2c H2cB . . .91(4) ?
N3c C3c . . 1.470(4) ?
N3c C4c . . 1.476(4) ?
C3c C31c . . 1.517(5) ?
C3c H3cA . . .95(4) ?
C3c H3cB . . .83(4) ?
C31c O31c . . 1.323(4) ?
C31c O32c . . 1.212(4) ?
O31c H3ca . . .76(6) ?
C4c C4c' . . 1.513(4) ?
C4c H4cA . . .98(4) ?
C4c H4cB . . .93(3) ?
C4c' N3c' . . 1.485(4) ?
C4c' H4c'A . . .94(3) ?
C4c' H4c'B . . .97(4) ?
N3c' C2c' . . 1.483(4) ?
N3c' H3c' . . .74(4) ?
C2c' C1' . . 1.536(4) ?
C2c' H2c'A . . .95(3) ?
C2c' H2c'B . . .93(3) ?
C1' N0' . . 1.503(4) ?
N0' H0'A . . .89(4) ?
N0' H0'B . . .95(4) ?
N0' H0'C . . .81(4) ?
N1 O11 . . 1.248(4) ?
N1 O12 . . 1.240(4) ?
N1 O13 . . 1.242(4) ?
N2 O21 . . 1.250(4) ?
N2 O22 . . 1.243(4) ?
N2 O23 . . 1.241(4) ?
N3 O31 . . 1.201(5) ?
N3 O32 . . 1.242(7) ?
N3 O33 . . 1.246(6) ?
N4 O41 . . 1.22(2) ?
N4 O42 . . 1.083(14) ?
N4 O43 . . 1.394(18) ?
N4 O03 . . 1.60(2) ?
O41 O03 . . .49(3) ?
O42 O02 . . .969(16) ?
O43 O04 . . .65(3) ?
Cl O01 . . 1.155(9) ?
Cl O02 . . 1.703(11) ?
Cl O05 . . .996(9) ?

loop_
_geom_contact_atom_site_label_1
_geom_contact_atom_site_label_2
_geom_contact_distance
_geom_contact_site_symmetry_1
_geom_contact_site_symmetry_2
_geom_contact_publ_flag
Cu C1 3.211(3) . . ?
Cu C2a 3.084(3) . . ?
Cu C4a 2.845(3) . . ?
Cu C4a' 2.830(3) . . ?
Cu C2a' 2.982(3) . . ?
Cu C2b 3.028(3) . . ?
Cu C4b 2.871(3) . . ?
Cu C4b' 3.024(3) . . ?
Cu C2b' 3.237(3) . . ?
Cu C2c 3.412(3) . . ?
Cu N3c 2.633(3) . . ?
Cu C3c 3.467(3) . . ?
Cu C4c 3.143(3) . . ?
Cu C4c' 3.013(3) . . ?
Cu C2c' 3.043(3) . . ?
Cu C1' 3.146(3) . . ?
Cu H3a 2.37(4) . . ?
Cu H4aB 3.12(3) . . ?
Cu H4a'A 3.00(3) . . ?
Cu H3a' 2.37(4) . . ?
Cu H2a'A 3.25(3) . . ?
Cu H3b 2.39(4) . . ?
Cu H4bB 2.96(4) . . ?
Cu H4b'A 3.29(4) . . ?
Cu H3b' 2.62(4) . . ?
Cu H4cB 3.24(3) . . ?
Cu H4c'A 3.23(3) . . ?
Cu H3c' 2.43(4) . . ?
N0 C2a 2.445(4) . . ?
N0 N3a 3.774(4) . . ?
N0 C2b 2.395(4) . . ?
N0 N3b 3.769(4) . . ?
N0 C2c 2.417(4) . . ?
N0 N3c 3.758(4) . . ?
N0 N2 3.555(4) . '2 746' ?
N0 O22 3.195(5) . '2 746' ?
N0 O23 3.046(4) . '2 746' ?
N0 N3 3.712(5) . '4 554' ?
N0 N3 3.442(6) . '2 756' ?
N0 O31 2.853(5) . '2 756' ?
N0 O32 2.765(5) . '4 554' ?
N0 O32 3.279(7) . '2 756' ?
N0 N4 3.892(9) . '3 766' ?
N0 O42 3.216(12) . '3 766' ?
N0 Cl 3.704(8) . '3 766' ?
N0 O01 3.287(8) . '3 766' ?
N0 O02 2.871(9) . '3 766' ?
N0 O04 3.63(3) . '3 766' ?
N0 H2aA 2.41(4) . . ?
N0 H2aB 2.78(4) . . ?
N0 H2bA 2.40(4) . . ?
N0 H2bB 2.64(4) . . ?
N0 H2cA 2.43(3) . . ?
N0 H2cB 2.63(4) . . ?
C1 N3a 2.531(4) . . ?
C1 N3b 2.548(4) . . ?
C1 N3c 2.525(4) . . ?
C1 H0A 2.01(4) . . ?
C1 H0B 1.99(4) . . ?
C1 H0C 1.99(4) . . ?
C1 H2aA 2.04(4) . . ?
C1 H2aB 2.08(4) . . ?
C1 H2bA 1.98(4) . . ?
C1 H2bB 2.04(4) . . ?
C1 H2cA 2.01(3) . . ?
C1 H2cB 1.99(4) . . ?
C2a C4a 2.463(4) . . ?
C2a C2b 2.523(4) . . ?
C2a N3b 3.215(4) . . ?
C2a C2c 2.583(5) . . ?
C2a N3c 2.988(4) . . ?
C2a N3 3.626(5) . '4 554' ?
C2a H0A 2.57(4) . . ?
C2a H0B 2.63(3) . . ?
C2a H3a 1.91(4) . . ?
C2a H4aA 2.69(4) . . ?
C2a H4aB 2.63(3) . . ?
C2a H2bB 2.56(3) . . ?
N3a C4a' 2.425(4) . . ?
N3a N3a' 2.775(4) . . ?
N3a C2b 2.892(4) . . ?
N3a N3b 2.887(4) . . ?
N3a C4b 3.649(4) . . ?
N3a N3b' 3.753(4) . . ?
N3a C2c 3.341(4) . . ?
N3a N3c 3.120(4) . . ?
N3a C3c 3.545(4) . . ?
N3a N3c' 4.061(4) . . ?
N3a N1 3.559(4) . '2 756' ?
N3a O11 3.362(4) . '2 756' ?
N3a O13 2.972(4) . '2 756' ?
N3a H2aA 2.07(4) . . ?
N3a H2aB 2.02(4) . . ?
N3a H4aA 2.10(4) . . ?
N3a H4aB 2.05(3) . . ?
N3a H4a'A 2.56(3) . . ?
N3a H4a'B 3.27(4) . . ?
N3a H3a' 3.14(4) . . ?
N3a H2bB 2.86(3) . . ?
N3a H4bB 3.31(3) . . ?
N3a H3cA 3.36(3) . . ?
C4a N3a' 2.433(4) . . ?
C4a N4 3.670(9) . . ?
C4a H2aB 2.43(4) . . ?
C4a H3a 1.91(4) . . ?
C4a H4a'A 1.97(3) . . ?
C4a H4a'B 2.05(4) . . ?
C4a H3a' 2.65(4) . . ?
C4a' C2a' 2.462(5) . . ?
C4a' H3a 2.60(4) . . ?
C4a' H4aA 2.20(4) . . ?
C4a' H4aB 2.07(3) . . ?
C4a' H3a' 1.89(4) . . ?
C4a' H2a'A 2.50(4) . . ?
N3a' N3b 4.043(4) . . ?
N3a' N3b' 3.045(4) . . ?
N3a' C2b' 3.341(4) . . ?
N3a' N3c 3.804(4) . . ?
N3a' C4c' 3.676(4) . . ?
N3a' N3c' 2.860(4) . . ?
N3a' C2c' 2.843(4) . . ?
N3a' C1' 2.523(4) . . ?
N3a' N0' 3.746(4) . . ?
N3a' N2 3.600(4) . '2 646' ?
N3a' O21 3.211(4) . '2 646' ?
N3a' O23 3.125(4) . '2 646' ?
N3a' H3a 3.10(4) . . ?
N3a' H4aB 2.66(3) . . ?
N3a' H4a'A 1.93(3) . . ?
N3a' H4a'B 2.06(4) . . ?
N3a' H2a'A 1.97(4) . . ?
N3a' H2a'B 2.02(4) . . ?
N3a' H3b' 3.08(4) . . ?
N3a' H3cB 3.37(4) . . ?
N3a' H2c'A 2.80(3) . . ?
C2a' N3b' 2.858(4) . . ?
C2a' C2b' 2.545(4) . . ?
C2a' N3c' 3.217(4) . . ?
C2a' C2c' 2.548(5) . . ?
C2a' N0' 2.450(4) . . ?
C2a' H4a'A 2.53(3) . . ?
C2a' H3a' 1.84(4) . . ?
C2a' H2c'A 2.60(3) . . ?
C2a' H0'A 2.58(4) . . ?
C2a' H0'C 2.57(4) . . ?
C2b C4b 2.423(5) . . ?
C2b C2c 2.602(5) . . ?
C2b N3c 3.300(4) . . ?
C2b N1 3.614(4) . . ?
C2b H0B 2.49(4) . . ?
C2b H0C 2.57(4) . . ?
C2b H3b 1.85(4) . . ?
C2b H4bA 2.57(3) . . ?
C2b H4bB 2.51(4) . . ?
C2b H2cB 2.61(4) . . ?
N3b C4b' 2.463(4) . . ?
N3b N3b' 2.866(4) . . ?
N3b C2c 3.098(4) . . ?
N3b N3c 3.143(4) . . ?
N3b C4c 3.478(4) . . ?
N3b N3c' 3.210(4) . . ?
N3b N1 3.549(4) . . ?
N3b O11 3.181(4) . . ?
N3b O12 3.116(4) . . ?
N3b H3a 2.93(4) . . ?
N3b H2bA 1.98(4) . . ?
N3b H2bB 1.99(4) . . ?
N3b H4bA 2.02(3) . . ?
N3b H4bB 1.90(4) . . ?
N3b H4b'A 2.65(4) . . ?
N3b H4b'B 3.29(4) . . ?
N3b H3b' 3.23(4) . . ?
N3b H2cB 3.07(4) . . ?
N3b H4cB 3.06(3) . . ?
N3b H3c' 3.05(4) . . ?
C4b N3b' 2.414(4) . . ?
C4b H2bB 2.38(3) . . ?
C4b H3b 1.84(4) . . ?
C4b H4b'A 2.06(4) . . ?
C4b H4b'B 2.04(4) . . ?
C4b H3b' 2.63(4) . . ?
C4b' C2b' 2.472(4) . . ?
C4b' N3c' 3.547(4) . . ?
C4b' H3b 2.58(4) . . ?
C4b' H4bA 2.09(3) . . ?
C4b' H4bB 1.95(4) . . ?
C4b' H3b' 1.86(4) . . ?
C4b' H2b'A 2.46(3) . . ?
N3b' N3c' 2.967(4) . . ?
N3b' C2c' 3.205(4) . . ?
N3b' C1' 2.471(4) . . ?
N3b' N0' 3.737(4) . . ?
N3b' N2 3.773(4) . . ?
N3b' O21 3.621(4) . . ?
N3b' O22 3.089(4) . . ?
N3b' H2a'A 2.65(3) . . ?
N3b' H3b 3.14(4) . . ?
N3b' H4bA 3.28(3) . . ?
N3b' H4bB 2.52(4) . . ?
N3b' H4b'A 2.05(4) . . ?
N3b' H4b'B 2.02(4) . . ?
N3b' H2b'A 1.94(4) . . ?
N3b' H2b'B 2.03(3) . . ?
N3b' H3c' 2.91(4) . . ?
C2b' N3c' 2.998(4) . . ?
C2b' C2c' 2.570(5) . . ?
C2b' N0' 2.438(4) . . ?
C2b' H2a'A 2.48(3) . . ?
C2b' H4b'A 2.61(4) . . ?
C2b' H3b' 1.79(4) . . ?
C2b' H0'B 2.62(4) . . ?
C2b' H0'C 2.56(3) . . ?
C2c C3c 2.465(5) . . ?
C2c C4c 2.463(5) . . ?
C2c H0A 2.60(4) . . ?
C2c H0C 2.54(4) . . ?
C2c H2aB 2.65(4) . . ?
C2c H3cA 2.63(3) . . ?
C2c H4cB 2.55(3) . . ?
N3c C31c 2.547(4) . . ?
N3c O31c 2.916(4) . . ?
N3c O32c 3.547(4) . . ?
N3c C4c' 2.472(4) . . ?
N3c N3c' 3.003(4) . . ?
N3c H2aB 2.95(4) . . ?
N3c H4aB 3.33(3) . . ?
N3c H3b 3.10(4) . . ?
N3c H2cA 1.99(3) . . ?
N3c H2cB 1.97(4) . . ?
N3c H3cA 2.07(3) . . ?
N3c H3cB 1.95(4) . . ?
N3c H4cA 2.04(4) . . ?
N3c H4cB 2.00(3) . . ?
N3c H4c'A 2.60(3) . . ?
N3c H4c'B 3.31(4) . . ?
N3c H3c' 3.31(4) . . ?
C3c O31c 2.383(4) . . ?
C3c O32c 2.389(4) . . ?
C3c C4c 2.442(5) . . ?
C3c H2cA 2.45(3) . . ?
C3c H4cA 2.61(3) . . ?
C3c H4c'A 2.68(4) . . ?
C31c C4c 2.926(4) . . ?
C31c H3cA 1.96(3) . . ?
C31c H3cB 1.91(4) . . ?
C31c H3ca 1.72(6) . . ?
C31c H4cA 2.54(3) . . ?
O31c O32c 2.242(4) . . ?
O31c Cl 3.003(9) . '1 545' ?
O31c O05 2.589(5) . '1 545' ?
O31c H2cA 2.57(3) . . ?
O31c H3cA 2.65(3) . . ?
O31c H4cA 2.64(3) . . ?
O32c N0' 2.835(4) . '2 646' ?
O32c O05 2.859(6) . '1 545' ?
O32c H2b'B 2.65(3) . '2 646' ?
O32c H3cB 2.38(4) . . ?
O32c H3ca 2.26(6) . . ?
O32c H0'C 2.05(4) . '2 646' ?
C4c N3c' 2.474(4) . . ?
C4c H2cB 2.41(4) . . ?
C4c H4c'A 2.03(3) . . ?
C4c H4c'B 2.07(4) . . ?
C4c H3c' 2.60(4) . . ?
C4c' C2c' 2.428(4) . . ?
C4c' O31 2.983(5) . . ?
C4c' H4cA 2.05(3) . . ?
C4c' H4cB 1.99(3) . . ?
C4c' H3c' 1.81(4) . . ?
C4c' H2c'A 2.47(3) . . ?
N3c' C1' 2.533(4) . . ?
N3c' N0' 3.767(4) . . ?
N3c' N3 3.509(5) . . ?
N3c' O31 3.006(5) . . ?
N3c' O33 3.315(4) . . ?
N3c' H3a' 2.80(4) . . ?
N3c' H3b 3.03(4) . . ?
N3c' H4b'A 3.24(4) . . ?
N3c' H2b'A 2.99(4) . . ?
N3c' H4cA 3.30(4) . . ?
N3c' H4cB 2.59(3) . . ?
N3c' H4c'A 1.98(3) . . ?
N3c' H4c'B 2.00(4) . . ?
N3c' H2c'A 2.01(3) . . ?
N3c' H2c'B 2.02(3) . . ?
C2c' N0' 2.414(4) . . ?
C2c' H2b'A 2.62(3) . . ?
C2c' H4c'A 2.52(3) . . ?
C2c' H4c'B 2.63(4) . . ?
C2c' H3c' 1.85(4) . . ?
C2c' H0'A 2.52(4) . . ?
C2c' H0'B 2.61(4) . . ?
C1' H2a'A 2.00(4) . . ?
C1' H2a'B 2.01(4) . . ?
C1' H2b'A 1.99(3) . . ?
C1' H2b'B 2.05(3) . . ?
C1' H2c'A 2.04(3) . . ?
C1' H2c'B 2.03(3) . . ?
C1' H0'A 1.97(4) . . ?
C1' H0'B 2.05(4) . . ?
C1' H0'C 1.94(4) . . ?
N0' N1 3.452(4) . '1 455' ?
N0' O12 3.118(4) . '1 455' ?
N0' O13 2.918(4) . '1 455' ?
N0' N4 3.422(9) . '2 646' ?
N0' O41 2.839(19) . '2 646' ?
N0' O42 3.330(15) . '2 646' ?
N0' Cl 3.478(7) . '2 646' ?
N0' O02 3.443(9) . '2 646' ?
N0' O03 2.74(2) . '2 646' ?
N0' O05 2.850(6) . '2 646' ?
N0' H2a'A 2.79(4) . . ?
N0' H2a'B 2.39(4) . . ?
N0' H2b'A 2.68(3) . . ?
N0' H2b'B 2.48(3) . . ?
N0' H2c'A 2.64(3) . . ?
N0' H2c'B 2.43(3) . . ?
N1 N2 3.470(4) . '2 746' ?
N1 O22 3.666(5) . '2 746' ?
N1 O23 3.475(4) . '2 746' ?
N1 N3 4.258(5) . . ?
N1 Cl 3.720(6) . '2 746' ?
N1 O02 3.639(8) . '2 746' ?
N1 H3a 2.79(4) . '2 746' ?
N1 H2a'B 3.35(4) . '1 655' ?
N1 H2bA 2.93(4) . . ?
N1 H3b 2.97(4) . . ?
N1 H0'A 2.57(4) . '1 655' ?
O11 O12 2.165(4) . . ?
O11 O13 2.163(4) . . ?
O11 N3 3.672(5) . . ?
O11 H3a 2.59(4) . '2 746' ?
O11 H3b 2.51(4) . . ?
O11 H4cB 2.52(3) . . ?
O12 O13 2.133(4) . . ?
O12 Cl 3.046(6) . '2 746' ?
O12 H2bA 2.62(4) . . ?
O12 H3b 2.70(4) . . ?
O12 H4bA 2.45(3) . . ?
O12 H0'A 2.38(4) . '1 655' ?
O13 N2 3.293(4) . '2 746' ?
O13 H3a 2.30(4) . '2 746' ?
O13 H4aA 2.57(4) . '2 746' ?
O13 H4a'A 2.69(3) . '2 746' ?
O13 H2c'A 2.64(3) . '1 655' ?
O13 H0'A 2.05(4) . '1 655' ?
N2 N4 3.568(9) . '4 565' ?
N2 O42 3.448(14) . '4 565' ?
N2 Cl 3.775(6) . '4 565' ?
N2 O02 3.324(8) . '4 565' ?
N2 H0C 2.69(4) . '2 756' ?
N2 H3a' 2.92(4) . '2 656' ?
N2 H2a'B 3.31(4) . '2 656' ?
N2 H3b' 3.07(4) . . ?
O21 O22 2.173(4) . . ?
O21 O23 2.159(4) . . ?
O21 H3a' 2.45(4) . '2 656' ?
O21 H4c'A 2.63(3) . '2 656' ?
O21 H2c'A 2.68(3) . '2 656' ?
O22 O23 2.136(4) . . ?
O22 Cl 2.943(6) . '4 565' ?
O22 O02 2.969(9) . '4 565' ?
O22 H0C 2.37(4) . '2 756' ?
O22 H3b' 2.47(4) . . ?
O23 N4 3.343(8) . '4 565' ?
O23 H0C 2.29(4) . '2 756' ?
O23 H3a' 2.63(4) . '2 656' ?
O23 H2a'B 2.63(4) . '2 656' ?
N3 O43 3.581(16) . 4 ?
N3 O01 3.542(8) . '2 746' ?
N3 O04 2.94(3) . 4 ?
N3 H0A 2.87(4) . 4 ?
N3 H0B 2.65(4) . '2 746' ?
N3 H2aA 3.16(4) . '2 746' ?
N3 H2aB 2.89(4) . 4 ?
N3 H4b'A 3.16(4) . . ?
N3 H3c' 2.81(4) . . ?
O31 O32 2.070(6) . . ?
O31 O33 2.153(5) . . ?
O31 O04 2.77(3) . 4 ?
O31 H0B 2.00(4) . '2 746' ?
O31 H4c'B 2.44(4) . . ?
O31 H3c' 2.41(4) . . ?
O32 O32 2.907(8) . '3 757' ?
O32 O33 2.163(7) . . ?
O32 H0A 1.93(4) . 4 ?
O32 H0B 2.68(4) . '2 746' ?
O32 H2aA 2.45(4) . '2 746' ?
O33 H2aB 2.61(4) . 4 ?
O33 H4b'A 2.53(4) . . ?
O33 H2b'A 2.64(3) . . ?
O33 H3c' 2.65(4) . . ?
N4 O43 3.586(18) . '3 666' ?
N4 Cl 3.539(12) . . ?
N4 O02 2.017(12) . . ?
N4 O04 1.84(3) . . ?
N4 O05 3.576(10) . . ?
N4 H4aA 2.62(5) . . ?
N4 H4aB 3.16(3) . '3 666' ?
N4 H0'A 3.37(4) . '2 656' ?
N4 H0'B 2.66(4) . '2 656' ?
O41 O42 2.04(2) . . ?
O41 O43 2.20(2) . . ?
O41 O02 2.809(19) . . ?
O41 O04 2.80(3) . . ?
O41 H4aB 2.62(4) . '3 666' ?
O41 H0'B 1.93(5) . '2 656' ?
O42 O43 2.16(2) . . ?
O42 Cl 2.593(18) . . ?
O42 O03 2.31(2) . . ?
O42 O04 2.35(3) . . ?
O42 O05 2.837(18) . . ?
O43 O03 2.61(3) . . ?
O43 H4aA 2.70(5) . . ?
O43 H4a'B 2.66(4) . '3 666' ?
Cl H4b'B 2.85(4) . '4 564' ?
Cl H3ca 2.25(6) . '1 565' ?
O01 O02 2.232(10) . . ?
O01 O05 2.099(8) . . ?
O01 H2cA 2.59(3) . '3 766' ?
O02 O03 2.98(2) . . ?
O02 O05 2.166(9) . . ?
O02 H0A 2.50(4) . '3 766' ?
O02 H0C 2.52(4) . '3 766' ?
O03 H4aB 2.55(4) . '3 666' ?
O03 H0'B 1.79(5) . '2 656' ?
O05 H3ca 1.84(6) . '1 565' ?
O05 H0'C 2.37(4) . '2 656' ?
H0A H0B 1.43(5) . . ?
H0A H0C 1.46(6) . . ?
H0A H2cA 2.28(5) . . ?
H0B H0C 1.38(6) . . ?
H0B H2aA 2.30(5) . . ?
H0C H2bA 2.27(5) . . ?
H2aA H2aB 1.53(5) . . ?
H2aA H3a 2.15(5) . . ?
H2aB H4aB 2.26(5) . . ?
H2aB H3cA 2.35(5) . . ?
H3a H4aA 2.25(6) . . ?
H4aA H4aB 1.70(6) . . ?
H4aB H4a'B 2.37(5) . . ?
H4a'A H4a'B 1.52(5) . . ?
H4a'A H2a'A 2.24(5) . . ?
H4a'B H3a' 2.23(5) . . ?
H4a'B H4c'B 2.36(5) . '2 656' ?
H3a' H2a'B 2.07(6) . . ?
H2a'A H2a'B 1.58(5) . . ?
H2a'B H0'A 2.20(6) . . ?
H2bA H2bB 1.52(5) . . ?
H2bA H3b 2.06(6) . . ?
H2bB H4bB 2.17(5) . . ?
H3b H4bA 2.17(5) . . ?
H4bA H4bB 1.45(5) . . ?
H4bA H4b'B 2.37(5) . . ?
H4bA H4cA 2.34(5) . '2 756' ?
H4bB H4b'B 2.31(5) . . ?
H4b'A H4b'B 1.58(5) . . ?
H4b'A H2b'A 2.28(5) . . ?
H4b'B H3b' 2.17(5) . . ?
H3b' H2b'B 2.04(5) . . ?
H2b'A H2b'B 1.50(5) . . ?
H2b'B H0'C 2.28(5) . . ?
H2cA H2cB 1.51(5) . . ?
H2cA H3cA 2.39(4) . . ?
H2cB H4cB 2.21(5) . . ?
H3cA H3cB 1.38(6) . . ?
H3cB H4c'A 2.31(5) . . ?
H4cA H4cB 1.53(5) . . ?
H4cA H4c'B 2.32(5) . . ?
H4cB H4c'B 2.33(5) . . ?
H4c'A H4c'B 1.57(5) . . ?
H4c'A H2c'A 2.20(5) . . ?
H4c'B H3c' 2.07(5) . . ?
H3c' H2c'B 2.10(5) . . ?
H2c'A H2c'B 1.49(4) . . ?
H2c'B H0'B 2.29(5) . . ?
H0'A H0'B 1.51(6) . . ?
H0'A H0'C 1.40(5) . . ?
H0'B H0'C 1.43(6) . . ?

loop_
_geom_hbond_atom_site_label_D
_geom_hbond_atom_site_label_H
_geom_hbond_atom_site_label_A
_geom_hbond_site_symmetry_D
_geom_hbond_site_symmetry_H
_geom_hbond_site_symmetry_A
_geom_hbond_distance_DH
_geom_hbond_distance_HA
_geom_hbond_distance_DA
_geom_hbond_angle_DHA
_geom_hbond_publ_flag
? ? ? ? ? ? ? ? ? ? ?

loop_
_geom_torsion_atom_site_label_1
_geom_torsion_atom_site_label_2
_geom_torsion_atom_site_label_3
_geom_torsion_atom_site_label_4
_geom_torsion_site_symmetry_1
_geom_torsion_site_symmetry_2
_geom_torsion_site_symmetry_3
_geom_torsion_site_symmetry_4
_geom_torsion
_geom_torsion_publ_flag
? ? ? ? ? ? ? ? ? ?
